data_2243219
loop_
_publ_author_name
'Halz, Jan Henrik'
'Heiser, Christian'
'Wagner, Christoph'
'Merzweiler, Kurt'

_publ_section_title
;
 Syntheses and crystal structures of three [<i>M</i>(acac)~2~(TMEDA)]
 complexes (<i>M</i> = Mn, Fe and Zn)
;
_journal_issue 1
_journal_name_full 'Acta Crystallographica Section E'
_journal_page_first 66
_journal_page_last 71
_journal_paper_doi 10.1107/S2056989019016372
_journal_volume 76
_journal_year 2020
_chemical_formula_iupac '[Fe (C5 H7 O2)2 (C6 H16 N2)]'
_chemical_formula_moiety 'C16 H30 Fe N2 O4'
_chemical_formula_sum 'C16 H30 Fe N2 O4'
_chemical_formula_weight 370.27
_chemical_name_systematic
Bis(acetylacetonato-\k^2^<i>O</i>,<i>O</i>')(<i>N</i>,<i>N</i>,<i>N</i>',<i>N</i>'-tetramethylethylenediamine-\k^2^<i>N</i>,<i>N</i>')iron(II)
_space_group_crystal_system monoclinic
_space_group_IT_number 14
_space_group_name_Hall '-P 2yn'
_space_group_name_H-M_alt 'P 1 21/n 1'
_atom_sites_solution_hydrogens geom
_audit_creation_method
;
Olex2 1.2
(compiled 2018.05.29 svn.r3508 for OlexSys, GUI svn.r5506)
;
_cell_angle_alpha 90
_cell_angle_beta 95.382(3)
_cell_angle_gamma 90
_cell_formula_units_Z 4
_cell_length_a 10.2021(3)
_cell_length_b 15.4708(4)
_cell_length_c 12.4881(4)
_cell_measurement_reflns_used 16780
_cell_measurement_temperature 213
_cell_measurement_theta_max 29.56
_cell_measurement_theta_min 1.64
_cell_volume 1962.37(10)
_computing_cell_refinement
;
X-AREA  (Stoe & Cie, 2016)
;
_computing_data_collection
;
X-AREA  (Stoe & Cie, 2016)
;
_computing_data_reduction
;
X-AREA  (Stoe & Cie, 2016)
;
_computing_molecular_graphics
;
DIAMOND (Brandenburg, 2019)
;
_computing_publication_material
;
<i>OLEX2</i> (Dolomanov <i>et al.</i>,  2009)
;
_computing_structure_refinement
;
<i>SHELXL2014/7</i> (Sheldrick, 2015b)
;
_computing_structure_solution
;
<i>SHELXT2014/7</i> (Sheldrick, 2015a)
;
_diffrn_ambient_temperature 213
_diffrn_detector 'image plate (34 cm diameter)'
_diffrn_detector_area_resol_mean 6.67
_diffrn_measured_fraction_theta_full 1.000
_diffrn_measured_fraction_theta_max 0.987
_diffrn_measurement_device '2-circle diffractometer'
_diffrn_measurement_device_type 'STOE IPDS 2'
_diffrn_measurement_method 'rotation method'
_diffrn_radiation_monochromator 'plane graphite'
_diffrn_radiation_type MoK\a
_diffrn_radiation_wavelength 0.71073
_diffrn_reflns_av_R_equivalents 0.0367
_diffrn_reflns_av_unetI/netI 0.0243
_diffrn_reflns_limit_h_max 13
_diffrn_reflns_limit_h_min -13
_diffrn_reflns_limit_k_max 20
_diffrn_reflns_limit_k_min -21
_diffrn_reflns_limit_l_max 17
_diffrn_reflns_limit_l_min -17
_diffrn_reflns_number 18586
_diffrn_reflns_theta_full 25.242
_diffrn_reflns_theta_max 29.268
_diffrn_reflns_theta_min 2.101
_diffrn_source 'sealed X-ray tube, 12 x 0.4 mm long-fine focus'
_exptl_absorpt_coefficient_mu 0.787
_exptl_absorpt_correction_T_max 0.8942
_exptl_absorpt_correction_T_min 0.8137
_exptl_absorpt_correction_type numerical
_exptl_absorpt_process_details
;
(X-AREA; Stoe & Cie, 2016)
;
_exptl_crystal_colour 'clear reddish brown'
_exptl_crystal_density_diffrn 1.253
_exptl_crystal_density_method 'not measured'
_exptl_crystal_description block
_exptl_crystal_F_000 792
_exptl_crystal_size_max 0.263
_exptl_crystal_size_mid 0.248
_exptl_crystal_size_min 0.231
_refine_diff_density_max 0.318
_refine_diff_density_min -0.224
_refine_ls_extinction_method none
_refine_ls_goodness_of_fit_ref 1.037
_refine_ls_hydrogen_treatment constr
_refine_ls_matrix_type full
_refine_ls_number_parameters 216
_refine_ls_number_reflns 5276
_refine_ls_number_restraints 0
_refine_ls_restrained_S_all 1.037
_refine_ls_R_factor_all 0.0405
_refine_ls_R_factor_gt 0.0311
_refine_ls_shift/su_max 0.002
_refine_ls_shift/su_mean 0.000
_refine_ls_structure_factor_coef Fsqd
_refine_ls_weighting_details 'w=1/[\s^2^(Fo^2^)+(0.0464P)^2^+0.3681P] where P=(Fo^2^+2Fc^2^)/3'
_refine_ls_weighting_scheme calc
_refine_ls_wR_factor_gt 0.0798
_refine_ls_wR_factor_ref 0.0862
_reflns_number_gt 4425
_reflns_number_total 5276
_reflns_threshold_expression 'I > 2\s(I)'
_cod_data_source_file wm5524sup1.cif
_cod_data_source_block 2
_cod_original_sg_symbol_H-M 'P 21/n'
_cod_database_code 2243219
_shelx_space_group_comment
;
The symmetry employed for this shelxl refinement is uniquely defined
by the following loop, which should always be used as a source of
symmetry information in preference to the above space-group names.
They are only intended as comments.
;
_shelx_estimated_absorpt_t_min 0.820
_shelx_estimated_absorpt_t_max 0.839

loop_
_space_group_symop_operation_xyz
'x, y, z'
'-x+1/2, y+1/2, -z+1/2'
'-x, -y, -z'
'x-1/2, -y-1/2, z-1/2'

loop_
_atom_site_type_symbol
_atom_site_label
_atom_site_fract_x
_atom_site_fract_y
_atom_site_fract_z
_atom_site_U_iso_or_equiv
_atom_site_adp_type
_atom_site_calc_flag
_atom_site_occupancy
C C1 0.63613(15) 0.53037(11) 0.42322(12) 0.0444(3) Uani d 1
H H2 0.5847 0.4797 0.4338 0.067 Uiso calc 1
H H3 0.7061 0.5160 0.3800 0.067 Uiso calc 1
H H1 0.5810 0.5739 0.3874 0.067 Uiso calc 1
C C2 0.69359(13) 0.56425(9) 0.53071(11) 0.0352(3) Uani d 1
C C3 0.81769(14) 0.53357(9) 0.57243(12) 0.0396(3) Uani d 1
H H4 0.8603 0.4948 0.5305 0.047 Uiso calc 1
C C4 0.88149(13) 0.55660(9) 0.67116(12) 0.0388(3) Uani d 1
C C5 1.01582(16) 0.51923(13) 0.70525(16) 0.0584(4) Uani d 1
H H7 1.0343 0.4733 0.6572 0.088 Uiso calc 1
H H5 1.0172 0.4970 0.7771 0.088 Uiso calc 1
H H6 1.0813 0.5636 0.7031 0.088 Uiso calc 1
C C6 0.39240(17) 0.48770(10) 0.87153(14) 0.0496(4) Uani d 1
H H10 0.3000 0.4817 0.8499 0.074 Uiso calc 1
H H9 0.4064 0.4888 0.9486 0.074 Uiso calc 1
H H8 0.4391 0.4397 0.8446 0.074 Uiso calc 1
C C7 0.44227(13) 0.57093(9) 0.82668(11) 0.0359(3) Uani d 1
C C8 0.35444(13) 0.64029(10) 0.81410(12) 0.0379(3) Uani d 1
H H11 0.2707 0.6321 0.8359 0.046 Uiso calc 1
C C9 0.38200(13) 0.72026(9) 0.77178(11) 0.0350(3) Uani d 1
C C10 0.27918(16) 0.79023(12) 0.77050(16) 0.0542(4) Uani d 1
H H14 0.2694 0.8171 0.7009 0.081 Uiso calc 1
H H13 0.3059 0.8328 0.8241 0.081 Uiso calc 1
H H12 0.1967 0.7654 0.7857 0.081 Uiso calc 1
C C11 0.78186(19) 0.85071(11) 0.76164(14) 0.0537(4) Uani d 1
H H16 0.7020 0.8793 0.7792 0.064 Uiso calc 1
H H15 0.8440 0.8949 0.7446 0.064 Uiso calc 1
C C12 0.83901(17) 0.80004(13) 0.85721(14) 0.0545(4) Uani d 1
H H17 0.9192 0.7718 0.8398 0.065 Uiso calc 1
H H18 0.8617 0.8393 0.9167 0.065 Uiso calc 1
C C13 0.6596(2) 0.83936(13) 0.58754(16) 0.0593(4) Uani d 1
H H19 0.6381 0.8022 0.5269 0.089 Uiso calc 1
H H21 0.7000 0.8912 0.5641 0.089 Uiso calc 1
H H20 0.5807 0.8539 0.6198 0.089 Uiso calc 1
C C14 0.87086(16) 0.77473(12) 0.61406(14) 0.0519(4) Uani d 1
H H24 0.9042 0.8268 0.5847 0.078 Uiso calc 1
H H22 0.8499 0.7338 0.5572 0.078 Uiso calc 1
H H23 0.9363 0.7506 0.6658 0.078 Uiso calc 1
C C15 0.64471(18) 0.77489(13) 0.94987(14) 0.0549(4) Uani d 1
H H26 0.5825 0.7319 0.9677 0.082 Uiso calc 1
H H25 0.6001 0.8188 0.9060 0.082 Uiso calc 1
H H27 0.6853 0.8005 1.0147 0.082 Uiso calc 1
C C16 0.8174(2) 0.67090(14) 0.96194(14) 0.0619(5) Uani d 1
H H29 0.8834 0.6428 0.9244 0.093 Uiso calc 1
H H28 0.7566 0.6286 0.9840 0.093 Uiso calc 1
H H30 0.8587 0.7000 1.0242 0.093 Uiso calc 1
Fe Fe 0.65967(2) 0.67126(2) 0.73081(2) 0.03242(7) Uani d 1
N N1 0.75139(12) 0.79468(8) 0.66685(10) 0.0407(3) Uani d 1
N N2 0.74634(12) 0.73421(9) 0.89046(10) 0.0418(3) Uani d 1
O O1 0.62568(9) 0.61851(7) 0.57684(8) 0.0395(2) Uani d 1
O O2 0.83743(9) 0.60880(7) 0.73746(9) 0.0426(2) Uani d 1
O O3 0.55981(10) 0.57212(6) 0.80388(9) 0.0414(2) Uani d 1
O O4 0.48936(9) 0.74134(6) 0.73429(8) 0.0384(2) Uani d 1

loop_
_atom_site_aniso_label
_atom_site_aniso_U_11
_atom_site_aniso_U_22
_atom_site_aniso_U_33
_atom_site_aniso_U_12
_atom_site_aniso_U_13
_atom_site_aniso_U_23
C1 0.0435(7) 0.0512(8) 0.0393(7) -0.0086(6) 0.0082(6) -0.0108(6)
C2 0.0360(6) 0.0341(6) 0.0368(7) -0.0081(5) 0.0096(5) -0.0039(5)
C3 0.0380(7) 0.0368(7) 0.0453(8) 0.0022(5) 0.0111(6) -0.0064(6)
C4 0.0301(6) 0.0407(7) 0.0465(8) 0.0000(5) 0.0089(5) 0.0000(6)
C5 0.0374(8) 0.0703(12) 0.0670(11) 0.0127(8) 0.0019(7) -0.0056(9)
C6 0.0539(9) 0.0434(8) 0.0515(9) -0.0121(7) 0.0050(7) 0.0076(7)
C7 0.0380(6) 0.0369(7) 0.0328(6) -0.0079(5) 0.0028(5) -0.0029(5)
C8 0.0303(6) 0.0435(7) 0.0413(7) -0.0049(5) 0.0102(5) -0.0045(6)
C9 0.0315(6) 0.0393(7) 0.0349(6) 0.0017(5) 0.0056(5) -0.0047(5)
C10 0.0439(8) 0.0539(9) 0.0670(11) 0.0149(7) 0.0163(7) 0.0022(8)
C11 0.0674(11) 0.0428(8) 0.0540(10) -0.0207(8) 0.0222(8) -0.0125(7)
C12 0.0508(9) 0.0685(11) 0.0451(9) -0.0275(8) 0.0092(7) -0.0158(8)
C13 0.0626(11) 0.0614(11) 0.0559(10) -0.0011(8) 0.0154(8) 0.0167(8)
C14 0.0496(8) 0.0561(9) 0.0537(9) -0.0149(7) 0.0247(7) -0.0073(7)
C15 0.0550(9) 0.0690(11) 0.0429(8) -0.0094(8) 0.0167(7) -0.0164(8)
C16 0.0650(11) 0.0792(13) 0.0401(9) 0.0011(9) -0.0027(8) -0.0002(8)
Fe 0.02688(10) 0.03490(11) 0.03626(11) -0.00268(7) 0.00714(7) -0.00567(7)
N1 0.0432(6) 0.0415(6) 0.0395(6) -0.0086(5) 0.0147(5) -0.0039(5)
N2 0.0395(6) 0.0513(7) 0.0354(6) -0.0101(5) 0.0077(5) -0.0055(5)
O1 0.0329(5) 0.0440(5) 0.0416(5) 0.0005(4) 0.0028(4) -0.0112(4)
O2 0.0313(5) 0.0535(6) 0.0429(5) 0.0021(4) 0.0031(4) -0.0100(5)
O3 0.0352(5) 0.0352(5) 0.0543(6) -0.0009(4) 0.0075(4) 0.0014(4)
O4 0.0349(5) 0.0348(5) 0.0471(5) 0.0018(4) 0.0124(4) 0.0023(4)

loop_
_atom_type_symbol
_atom_type_description
_atom_type_scat_dispersion_real
_atom_type_scat_dispersion_imag
_atom_type_scat_source
C C 0.0033 0.0016 'International Tables Vol C Tables 4.2.6.8 and 6.1.1.4'
H H 0.0000 0.0000 'International Tables Vol C Tables 4.2.6.8 and 6.1.1.4'
Fe Fe 0.3463 0.8444 'International Tables Vol C Tables 4.2.6.8 and 6.1.1.4'
N N 0.0061 0.0033 'International Tables Vol C Tables 4.2.6.8 and 6.1.1.4'
O O 0.0106 0.0060 'International Tables Vol C Tables 4.2.6.8 and 6.1.1.4'

loop_
_geom_angle_atom_site_label_1
_geom_angle_atom_site_label_2
_geom_angle_atom_site_label_3
_geom_angle
_geom_angle_publ_flag
H2 C1 H3 109.5 ?
H2 C1 H1 109.5 ?
H3 C1 H1 109.5 ?
C2 C1 H2 109.5 ?
C2 C1 H3 109.5 ?
C2 C1 H1 109.5 ?
C3 C2 C1 118.30(12) ?
O1 C2 C1 116.98(13) ?
O1 C2 C3 124.72(13) ?
C2 C3 H4 117.5 ?
C4 C3 C2 125.07(13) ?
C4 C3 H4 117.5 ?
C3 C4 C5 119.35(14) ?
O2 C4 C3 125.36(13) ?
O2 C4 C5 115.28(14) ?
C4 C5 H7 109.5 ?
C4 C5 H5 109.5 ?
C4 C5 H6 109.5 ?
H7 C5 H5 109.5 ?
H7 C5 H6 109.5 ?
H5 C5 H6 109.5 ?
H10 C6 H9 109.5 ?
H10 C6 H8 109.5 ?
H9 C6 H8 109.5 ?
C7 C6 H10 109.5 ?
C7 C6 H9 109.5 ?
C7 C6 H8 109.5 ?
C8 C7 C6 117.47(13) ?
O3 C7 C6 117.22(13) ?
O3 C7 C8 125.31(13) ?
C7 C8 H11 117.3 ?
C9 C8 C7 125.32(12) ?
C9 C8 H11 117.3 ?
C8 C9 C10 118.69(13) ?
O4 C9 C8 125.57(12) ?
O4 C9 C10 115.74(13) ?
C9 C10 H14 109.5 ?
C9 C10 H13 109.5 ?
C9 C10 H12 109.5 ?
H14 C10 H13 109.5 ?
H14 C10 H12 109.5 ?
H13 C10 H12 109.5 ?
H16 C11 H15 108.0 ?
C12 C11 H16 109.3 ?
C12 C11 H15 109.3 ?
N1 C11 H16 109.3 ?
N1 C11 H15 109.3 ?
N1 C11 C12 111.60(14) ?
C11 C12 H17 109.2 ?
C11 C12 H18 109.2 ?
H17 C12 H18 107.9 ?
N2 C12 C11 111.91(13) ?
N2 C12 H17 109.2 ?
N2 C12 H18 109.2 ?
H19 C13 H21 109.5 ?
H19 C13 H20 109.5 ?
H21 C13 H20 109.5 ?
N1 C13 H19 109.5 ?
N1 C13 H21 109.5 ?
N1 C13 H20 109.5 ?
H24 C14 H22 109.5 ?
H24 C14 H23 109.5 ?
H22 C14 H23 109.5 ?
N1 C14 H24 109.5 ?
N1 C14 H22 109.5 ?
N1 C14 H23 109.5 ?
H26 C15 H25 109.5 ?
H26 C15 H27 109.5 ?
H25 C15 H27 109.5 ?
N2 C15 H26 109.5 ?
N2 C15 H25 109.5 ?
N2 C15 H27 109.5 ?
H29 C16 H28 109.5 ?
H29 C16 H30 109.5 ?
H28 C16 H30 109.5 ?
N2 C16 H29 109.5 ?
N2 C16 H28 109.5 ?
N2 C16 H30 109.5 ?
O1 Fe O2 85.58(4) y
O1 Fe O3 93.98(4) y
O1 Fe O4 99.11(4) y
O1 Fe N1 92.44(4) y
O1 Fe N2 166.73(4) y
O2 Fe O3 95.84(4) y
O2 Fe O4 174.85(4) y
O2 Fe N1 91.04(5) y
O2 Fe N2 84.18(4) y
O3 Fe O4 86.00(4) y
O3 Fe N1 170.93(4) y
O3 Fe N2 95.43(4) y
O4 Fe N1 86.66(4) y
O4 Fe N2 90.87(4) y
N1 Fe N2 79.35(4) y
C11 N1 Fe 105.70(9) ?
C13 N1 C11 109.69(14) ?
C13 N1 C14 107.39(13) ?
C13 N1 Fe 111.69(10) ?
C14 N1 C11 111.18(13) ?
C14 N1 Fe 111.24(10) ?
C12 N2 Fe 104.52(9) ?
C15 N2 C12 110.31(14) ?
C15 N2 Fe 112.54(10) ?
C16 N2 C12 109.77(14) ?
C16 N2 C15 108.03(14) ?
C16 N2 Fe 111.65(10) ?
C2 O1 Fe 129.04(9) ?
C4 O2 Fe 129.79(9) ?
C7 O3 Fe 128.42(10) ?
C9 O4 Fe 129.18(9) ?

loop_
_geom_bond_atom_site_label_1
_geom_bond_atom_site_label_2
_geom_bond_distance
_geom_bond_publ_flag
C1 H2 0.9600 ?
C1 H3 0.9600 ?
C1 H1 0.9600 ?
C1 C2 1.5076(19) ?
C2 C3 1.406(2) ?
C2 O1 1.2615(16) ?
C3 H4 0.9300 ?
C3 C4 1.386(2) ?
C4 C5 1.511(2) ?
C4 O2 1.2687(17) ?
C5 H7 0.9600 ?
C5 H5 0.9600 ?
C5 H6 0.9600 ?
C6 H10 0.9600 ?
C6 H9 0.9600 ?
C6 H8 0.9600 ?
C6 C7 1.511(2) ?
C7 C8 1.397(2) ?
C7 O3 1.2583(17) ?
C8 H11 0.9300 ?
C8 C9 1.385(2) ?
C9 C10 1.506(2) ?
C9 O4 1.2734(16) ?
C10 H14 0.9600 ?
C10 H13 0.9600 ?
C10 H12 0.9600 ?
C11 H16 0.9700 ?
C11 H15 0.9700 ?
C11 C12 1.499(3) ?
C11 N1 1.477(2) ?
C12 H17 0.9700 ?
C12 H18 0.9700 ?
C12 N2 1.475(2) ?
C13 H19 0.9600 ?
C13 H21 0.9600 ?
C13 H20 0.9600 ?
C13 N1 1.471(2) ?
C14 H24 0.9600 ?
C14 H22 0.9600 ?
C14 H23 0.9600 ?
C14 N1 1.4718(19) ?
C15 H26 0.9600 ?
C15 H25 0.9600 ?
C15 H27 0.9600 ?
C15 N2 1.472(2) ?
C16 H29 0.9600 ?
C16 H28 0.9600 ?
C16 H30 0.9600 ?
C16 N2 1.470(2) ?
Fe O1 2.0876(10) y
Fe O2 2.0497(10) y
Fe O3 2.0970(10) y
Fe O4 2.0520(9) y
Fe N1 2.3021(12) y
Fe N2 2.3184(12) y

loop_
_geom_hbond_atom_site_label_D
_geom_hbond_atom_site_label_H
_geom_hbond_atom_site_label_A
_geom_hbond_site_symmetry_A
_geom_hbond_distance_DH
_geom_hbond_distance_HA
_geom_hbond_distance_DA
_geom_hbond_angle_DHA
C1 H2 O1 3_666 0.96 2.62 3.5269(18) 157.2

_cod_database_fobs_code 2243219
